data_7223057
loop_
_publ_author_name
'Li, Chuan-Hua'
'Jiang, Jian-Hong'
'Li, Xu'
'Tao, Li-Ming'
'Xiao, Sheng-Xiong'
'Gu, Hui-Wen'
'Zhang, Hui'
'Jiang, Chao'
'Xie, Jin-Qi'
'Peng, Meng-Na'
'Pan, Lan-Lan'
'Xia, Xian-Ming'
'Li, Qiang-Guo'

_publ_section_title
;
 Synthesis, crystal structure and biological properties of a bismuth(III)
 Schiff-base complex
;
_journal_name_full 'RSC Adv.'
_journal_paper_doi 10.1039/C5RA19370B
_journal_year 2015
_chemical_formula_sum 'C56 H61 Bi9 N11 O43.5'
_chemical_formula_weight 3464.98
_chemical_name_systematic
; 
 ? 
;
_space_group_IT_number 2
_symmetry_cell_setting triclinic
_symmetry_space_group_name_Hall '-P 1'
_symmetry_space_group_name_H-M 'P -1'
_atom_sites_solution_hydrogens geom
_atom_sites_solution_primary direct
_atom_sites_solution_secondary difmap
_audit_creation_method SHELXL-97
_audit_update_record
;
2013-09-17 deposited with the CCDC.
2015-10-27 downloaded from the CCDC.
;
_cell_angle_alpha 80.769(2)
_cell_angle_beta 84.451(2)
_cell_angle_gamma 71.208(2)
_cell_formula_units_Z 2
_cell_length_a 14.9741(15)
_cell_length_b 16.8900(17)
_cell_length_c 18.5248(19)
_cell_measurement_reflns_used 6266
_cell_measurement_temperature 173(2)
_cell_measurement_theta_max 27.02
_cell_measurement_theta_min 2.21
_cell_volume 4372.9(8)
_computing_structure_refinement 'SHELXL-97 (Sheldrick, 1997)'
_computing_structure_solution 'SHELXS-97 (Sheldrick, 1990)'
_diffrn_ambient_temperature 173(2)
_diffrn_measured_fraction_theta_full 0.966
_diffrn_measured_fraction_theta_max 0.966
_diffrn_measurement_device_type 'CCD area detector'
_diffrn_measurement_method 'phi and omega scans'
_diffrn_radiation_monochromator graphite
_diffrn_radiation_source 'fine-focus sealed tube'
_diffrn_radiation_type MoK\a
_diffrn_radiation_wavelength 0.71073
_diffrn_reflns_av_R_equivalents 0.0403
_diffrn_reflns_av_sigmaI/netI 0.0621
_diffrn_reflns_limit_h_max 17
_diffrn_reflns_limit_h_min -17
_diffrn_reflns_limit_k_max 20
_diffrn_reflns_limit_k_min -20
_diffrn_reflns_limit_l_max 22
_diffrn_reflns_limit_l_min -22
_diffrn_reflns_number 30783
_diffrn_reflns_theta_full 25.05
_diffrn_reflns_theta_max 25.05
_diffrn_reflns_theta_min 2.21
_exptl_absorpt_coefficient_mu 18.135
_exptl_absorpt_correction_T_max 0.1388
_exptl_absorpt_correction_T_min 0.0682
_exptl_absorpt_correction_type psi-scan
_exptl_absorpt_process_details sadabs
_exptl_crystal_colour yellow
_exptl_crystal_density_diffrn 2.632
_exptl_crystal_density_method 'not measured'
_exptl_crystal_description block
_exptl_crystal_F_000 3138
_exptl_crystal_size_max 0.32
_exptl_crystal_size_mid 0.24
_exptl_crystal_size_min 0.18
_refine_diff_density_max 5.010
_refine_diff_density_min -4.442
_refine_diff_density_rms 0.283
_refine_ls_extinction_method none
_refine_ls_goodness_of_fit_ref 1.032
_refine_ls_hydrogen_treatment constr
_refine_ls_matrix_type full
_refine_ls_number_parameters 1018
_refine_ls_number_reflns 14938
_refine_ls_number_restraints 2433
_refine_ls_restrained_S_all 1.065
_refine_ls_R_factor_all 0.0686
_refine_ls_R_factor_gt 0.0458
_refine_ls_shift/su_max 0.014
_refine_ls_shift/su_mean 0.000
_refine_ls_structure_factor_coef Fsqd
_refine_ls_weighting_details 'calc w=1/[\s^2^(Fo^2^)+(0.1000P)^2^+0.1426P] where P=(Fo^2^+2Fc^2^)/3'
_refine_ls_weighting_scheme calc
_refine_ls_wR_factor_gt 0.1377
_refine_ls_wR_factor_ref 0.1555
_reflns_number_gt 11060
_reflns_number_total 14938
_reflns_threshold_expression >2sigma(I)
_cod_data_source_file c5ra19370b2.cif
_cod_data_source_block a
_cod_depositor_comments
;
The following automatic conversions were performed:

'_symmetry_cell_setting' value 'Triclinic' changed to 'triclinic'
according to
/usr/data/users/saulius/crontab/automatic-downloads/rss-feeds/RSC/lib/dictionaries/cif_core.dic
dictionary named 'cif_core.dic' version 2.4.2 from 2011-04-26.

Automatic conversion script
Id: cif_fix_values 3271 2015-04-21 07:52:19Z andrius 
;
_cod_original_sg_symbol_H-M P-1
_cod_original_formula_sum 'C56 H61 Bi9 N11 O43.50'
_cod_database_code 7223057

loop_
_symmetry_equiv_pos_as_xyz
'x, y, z'
'-x, -y, -z'

loop_
_atom_site_label
_atom_site_type_symbol
_atom_site_fract_x
_atom_site_fract_y
_atom_site_fract_z
_atom_site_U_iso_or_equiv
_atom_site_adp_type
_atom_site_occupancy
_atom_site_symmetry_multiplicity
_atom_site_calc_flag
_atom_site_refinement_flags
Bi1 Bi 0.28336(3) 0.67958(3) 0.27455(3) 0.02663(11) Uani 1 1 d .
Bi2 Bi 0.13632(4) 0.75419(3) 0.44606(3) 0.03664(12) Uani 1 1 d .
Bi3 Bi 0.13001(3) 0.88337(3) 0.25438(3) 0.02655(11) Uani 1 1 d U
Bi4 Bi 0.25999(3) 0.78791(3) 0.08235(2) 0.02305(10) Uani 1 1 d U
Bi5 Bi 0.08076(3) 0.59681(3) 0.34732(3) 0.03049(11) Uani 1 1 d .
Bi6 Bi -0.07576(3) 0.79985(3) 0.32927(3) 0.03149(11) Uani 1 1 d .
Bi7 Bi -0.01010(3) 0.82053(2) 0.12716(2) 0.01928(10) Uani 1 1 d .
Bi8 Bi 0.14261(3) 0.61794(2) 0.14394(2) 0.01956(10) Uani 1 1 d .
Bi9 Bi -0.11695(3) 0.64908(3) 0.21095(2) 0.02423(10) Uani 1 1 d .
O1 O 0.3929(8) 0.5323(7) 0.3517(7) 0.077(3) Uani 1 1 d U
O2 O 0.2328(7) 0.6221(6) 0.4055(5) 0.0478(19) Uani 1 1 d U
O3 O 0.0345(6) 0.8885(5) 0.3776(5) 0.0387(18) Uani 1 1 d U
O4 O 0.0100(7) 1.0356(6) 0.2935(6) 0.058(2) Uani 1 1 d U
O5 O 0.1728(8) 0.4299(6) 0.3206(6) 0.061(3) Uani 1 1 d U
O6 O 0.0384(6) 0.5365(5) 0.2402(5) 0.0324(16) Uani 1 1 d U
O7 O -0.1641(6) 0.8054(5) 0.2152(5) 0.0353(16) Uani 1 1 d U
O8 O -0.2414(7) 0.9324(6) 0.2917(6) 0.049(2) Uani 1 1 d U
O9 O 0.3106(6) 0.4857(5) 0.1238(5) 0.0374(18) Uani 1 1 d U
O10 O 0.3084(5) 0.6426(5) 0.1358(5) 0.0281(16) Uani 1 1 d U
O11 O 0.1063(5) 0.9102(4) 0.1015(5) 0.0271(16) Uani 1 1 d U
O12 O -0.0747(5) 0.9960(4) 0.0972(5) 0.0273(17) Uani 1 1 d U
O13 O 0.1935(6) 0.7779(5) 0.3311(5) 0.0383(15) Uani 1 1 d U
O14 O 0.0437(6) 0.7171(5) 0.3932(5) 0.0393(16) Uani 1 1 d U
O15 O 0.1629(6) 0.6405(5) 0.2548(5) 0.0334(13) Uani 1 1 d U
O16 O -0.0509(6) 0.6770(5) 0.3057(5) 0.0340(15) Uani 1 1 d U
O17 O 0.0192(5) 0.8294(5) 0.2358(5) 0.0318(13) Uani 1 1 d U
O18 O 0.1284(5) 0.7455(5) 0.1033(4) 0.0270(14) Uani 1 1 d U
O19 O -0.0062(5) 0.6884(4) 0.1517(4) 0.0259(14) Uani 1 1 d U
O20 O 0.2409(5) 0.7931(5) 0.1958(5) 0.0309(15) Uani 1 1 d U
C1 C 0.4699(13) 0.4928(11) 0.3184(5) 0.081(3) Uani 1 1 d U
H1A H 0.5027 0.4410 0.3499 0.121 Uiso 1 1 calc RD
H1B H 0.5106 0.5289 0.3074 0.121 Uiso 1 1 calc R
H1C H 0.4552 0.4784 0.2728 0.121 Uiso 1 1 calc R
C2 C 0.37225(19) 0.5115(5) 0.4224(3) 0.075(2) Uani 1 1 d GDU
C3 C 0.4293(4) 0.4420(5) 0.4657(3) 0.082(2) Uani 1 1 d GDU
H3A H 0.4896 0.4111 0.4469 0.098 Uiso 1 1 calc RD
C4 C 0.3982(5) 0.4180(5) 0.5364(3) 0.082(2) Uani 1 1 d GDU
H4A H 0.4372 0.3705 0.5660 0.098 Uiso 1 1 calc R
C5 C 0.3100(4) 0.4633(5) 0.5639(3) 0.078(2) Uani 1 1 d GDU
H5A H 0.2887 0.4469 0.6122 0.093 Uiso 1 1 calc R
C6 C 0.2530(2) 0.5327(6) 0.5206(4) 0.072(2) Uani 1 1 d GDU
C7 C 0.2841(3) 0.5568(5) 0.4499(3) 0.066(2) Uani 1 1 d GDU
C8 C 0.1524(3) 0.5692(9) 0.5532(6) 0.0545(13) Uani 1 1 d DU
H8A H 0.1277 0.5345 0.5897 0.065 Uiso 1 1 calc R
C9 C 0.0006(8) 0.6605(7) 0.5616(9) 0.0508(6) Uani 1 1 d DU
H9A H -0.0409 0.6612 0.5229 0.061 Uiso 1 1 calc R
H9B H -0.0043 0.6169 0.6031 0.061 Uiso 1 1 calc R
C10 C -0.0234(10) 0.7437(7) 0.5856(7) 0.0508(6) Uani 1 1 d DU
H10A H 0.0207 0.7423 0.6226 0.061 Uiso 1 1 calc R
H10B H -0.0883 0.7593 0.6082 0.061 Uiso 1 1 calc R
C11 C -0.0806(11) 0.8819(10) 0.5180(9) 0.0588(18) Uani 1 1 d U
H11A H -0.1301 0.8873 0.5548 0.071 Uiso 1 1 calc R
C12 C -0.0864(11) 0.9562(10) 0.4676(10) 0.0563(18) Uani 1 1 d U
C13 C -0.1479(11) 1.0315(9) 0.4847(10) 0.0585(19) Uani 1 1 d U
H13A H -0.1820 1.0321 0.5308 0.070 Uiso 1 1 calc R
C14 C -0.1611(11) 1.0995(10) 0.4422(10) 0.060(2) Uani 1 1 d U
H14A H -0.2064 1.1487 0.4572 0.073 Uiso 1 1 calc R
C15 C -0.1147(11) 1.1074(10) 0.3761(10) 0.059(2) Uani 1 1 d U
H15A H -0.1313 1.1587 0.3433 0.071 Uiso 1 1 calc R
C16 C -0.0415(11) 1.0365(9) 0.3587(9) 0.0529(17) Uani 1 1 d U
C17 C -0.0295(11) 0.9560(9) 0.4015(9) 0.0535(17) Uani 1 1 d U
C18 C 0.0075(12) 1.1156(9) 0.2512(10) 0.060(3) Uani 1 1 d U
H18A H 0.0494 1.1060 0.2073 0.090 Uiso 1 1 calc R
H18B H 0.0286 1.1488 0.2808 0.090 Uiso 1 1 calc R
H18C H -0.0572 1.1463 0.2368 0.090 Uiso 1 1 calc R
C19 C 0.2372(12) 0.3733(11) 0.3731(10) 0.069(3) Uani 1 1 d U
H19A H 0.2522 0.4058 0.4068 0.103 Uiso 1 1 calc R
H19B H 0.2953 0.3428 0.3473 0.103 Uiso 1 1 calc R
H19C H 0.2078 0.3329 0.4007 0.103 Uiso 1 1 calc R
C20 C 0.1438(10) 0.3991(8) 0.2678(8) 0.0436(19) Uani 1 1 d U
C21 C 0.1791(10) 0.3139(8) 0.2589(9) 0.046(2) Uani 1 1 d U
H21A H 0.2248 0.2752 0.2903 0.055 Uiso 1 1 calc R
C22 C 0.1455(10) 0.2873(9) 0.2025(8) 0.047(2) Uani 1 1 d U
H22A H 0.1714 0.2303 0.1934 0.056 Uiso 1 1 calc R
C23 C 0.0762(9) 0.3418(8) 0.1606(8) 0.0413(18) Uani 1 1 d U
H23A H 0.0519 0.3212 0.1245 0.050 Uiso 1 1 calc R
C24 C 0.0406(9) 0.4247(8) 0.1687(8) 0.0401(18) Uani 1 1 d U
C25 C 0.0729(9) 0.4550(8) 0.2271(8) 0.0387(17) Uani 1 1 d U
C26 C -0.0276(9) 0.4739(8) 0.1184(8) 0.0420(17) Uani 1 1 d U
H26A H -0.0326 0.4469 0.0784 0.050 Uiso 1 1 calc R
C27 C -0.1518(9) 0.5840(8) 0.0597(8) 0.0400(19) Uani 1 1 d U
H27A H -0.2148 0.5801 0.0779 0.048 Uiso 1 1 calc R
H27B H -0.1292 0.5496 0.0191 0.048 Uiso 1 1 calc R
C28 C -0.1582(9) 0.6755(7) 0.0327(8) 0.0391(18) Uani 1 1 d U
H28A H -0.0959 0.6785 0.0116 0.047 Uiso 1 1 calc R
H28B H -0.2042 0.6986 -0.0062 0.047 Uiso 1 1 calc R
C29 C -0.2523(9) 0.7965(8) 0.0815(8) 0.0392(17) Uani 1 1 d U
H29A H -0.2812 0.8083 0.0358 0.047 Uiso 1 1 calc R
C30 C -0.2870(9) 0.8609(8) 0.1288(8) 0.0393(18) Uani 1 1 d U
C31 C -0.3681(9) 0.9265(8) 0.1053(8) 0.0392(18) Uani 1 1 d U
H31A H -0.3955 0.9247 0.0617 0.047 Uiso 1 1 calc R
C32 C -0.4080(9) 0.9920(9) 0.1433(9) 0.045(2) Uani 1 1 d U
H32A H -0.4643 1.0347 0.1278 0.054 Uiso 1 1 calc R
C33 C -0.3667(9) 0.9961(8) 0.2044(9) 0.044(2) Uani 1 1 d U
H33A H -0.3936 1.0434 0.2300 0.053 Uiso 1 1 calc R
C34 C -0.2858(9) 0.9330(8) 0.2304(8) 0.0416(18) Uani 1 1 d U
C35 C -0.2456(9) 0.8650(8) 0.1923(8) 0.0400(18) Uani 1 1 d U
C36 C -0.2775(11) 1.0035(9) 0.3311(9) 0.058(2) Uani 1 1 d U
H36A H -0.2383 0.9956 0.3727 0.087 Uiso 1 1 calc R
H36B H -0.3426 1.0085 0.3490 0.087 Uiso 1 1 calc R
H36C H -0.2764 1.0549 0.2985 0.087 Uiso 1 1 calc R
C37 C 0.3047(10) 0.4105(8) 0.1045(9) 0.049(2) Uani 1 1 d U
H37A H 0.2406 0.4075 0.1159 0.074 Uiso 1 1 calc R
H37B H 0.3497 0.3621 0.1321 0.074 Uiso 1 1 calc R
H37C H 0.3199 0.4095 0.0519 0.074 Uiso 1 1 calc R
C38 C 0.3928(9) 0.5017(8) 0.1122(8) 0.0428(18) Uani 1 1 d U
C39 C 0.4787(9) 0.4400(9) 0.0968(8) 0.045(2) Uani 1 1 d U
H39A H 0.4806 0.3843 0.0920 0.054 Uiso 1 1 calc R
C40 C 0.5602(10) 0.4628(9) 0.0888(8) 0.048(2) Uani 1 1 d U
H40A H 0.6181 0.4218 0.0773 0.058 Uiso 1 1 calc R
C41 C 0.5617(10) 0.5412(8) 0.0967(8) 0.046(2) Uani 1 1 d U
H41A H 0.6195 0.5541 0.0907 0.056 Uiso 1 1 calc R
C42 C 0.4774(9) 0.6022(8) 0.1135(8) 0.0438(18) Uani 1 1 d U
C43 C 0.3912(9) 0.5842(8) 0.1178(8) 0.0408(18) Uani 1 1 d U
C44 C 0.4877(10) 0.6830(8) 0.1203(8) 0.0430(18) Uani 1 1 d U
H44A H 0.5497 0.6840 0.1260 0.052 Uiso 1 1 calc R
C45 C 0.4441(9) 0.8256(8) 0.1344(8) 0.0429(18) Uani 1 1 d U
H45A H 0.5135 0.8115 0.1353 0.051 Uiso 1 1 calc R
H45B H 0.4164 0.8401 0.1831 0.051 Uiso 1 1 calc R
C46 C 0.4057(10) 0.9028(9) 0.0752(9) 0.0508(6) Uani 1 1 d U
H46A H 0.4232 0.9517 0.0851 0.061 Uiso 1 1 calc R
H46B H 0.4320 0.8891 0.0260 0.061 Uiso 1 1 calc R
C47 C 0.2523(11) 0.9995(9) 0.0786(9) 0.0545(13) Uani 1 1 d U
H47A H 0.2870 1.0373 0.0802 0.065 Uiso 1 1 calc R
C48 C 0.1523(9) 1.0377(8) 0.0758(8) 0.0388(17) Uani 1 1 d U
C49 C 0.1171(9) 1.1264(8) 0.0641(8) 0.0393(18) Uani 1 1 d U
H49A H 0.1616 1.1565 0.0595 0.047 Uiso 1 1 calc R
C50 C 0.0247(9) 1.1724(8) 0.0590(8) 0.0393(19) Uani 1 1 d U
H50A H 0.0062 1.2323 0.0491 0.047 Uiso 1 1 calc R
C51 C -0.0428(9) 1.1305(8) 0.0685(8) 0.0405(18) Uani 1 1 d U
H51A H -0.1079 1.1615 0.0653 0.049 Uiso 1 1 calc R
C52 C -0.0137(9) 1.0416(8) 0.0827(8) 0.0391(17) Uani 1 1 d U
C53 C 0.0834(9) 0.9919(8) 0.0857(8) 0.0393(17) Uani 1 1 d U
C54 C -0.1732(9) 1.0409(8) 0.0921(8) 0.038(2) Uani 1 1 d U
H54A H -0.2094 1.0010 0.1038 0.058 Uiso 1 1 calc R
H54B H -0.1855 1.0703 0.0423 0.058 Uiso 1 1 calc R
H54C H -0.1922 1.0822 0.1268 0.058 Uiso 1 1 calc R
C55 C -0.2610(12) 0.7235(11) 0.4253(11) 0.073(4) Uani 1 1 d U
H55A H -0.2903 0.7118 0.4738 0.109 Uiso 1 1 calc R
H55B H -0.2361 0.6712 0.4033 0.109 Uiso 1 1 calc R
H55C H -0.3084 0.7651 0.3941 0.109 Uiso 1 1 calc R
O73 O 0.7126(7) 0.4559(10) 0.2549(10) 0.141(2) Uani 1 1 d DU
O74 O 0.8465(11) 0.3608(7) 0.2589(10) 0.141(2) Uani 1 1 d DU
C60 C 0.2948(10) 0.9790(9) 0.3152(10) 0.0600(6) Uani 1 1 d U
H60A H 0.3579 0.9801 0.2964 0.090 Uiso 1 1 calc R
H60B H 0.2969 0.9560 0.3673 0.090 Uiso 1 1 calc R
H60C H 0.2505 1.0365 0.3091 0.090 Uiso 1 1 calc R
N1 N 0.1007(9) 0.6452(9) 0.5327(8) 0.072(3) Uani 1 1 d DU
N2 N -0.0169(11) 0.8070(9) 0.5210(7) 0.072(3) Uani 1 1 d DU
N3 N -0.0862(7) 0.5528(5) 0.1183(6) 0.026(2) Uani 1 1 d U
N4 N -0.1878(7) 0.7256(6) 0.0932(6) 0.028(2) Uani 1 1 d U
N5 N 0.4209(6) 0.7530(6) 0.1194(6) 0.030(2) Uani 1 1 d U
N6 N 0.3020(8) 0.9224(7) 0.0793(7) 0.0481(6) Uani 1 1 d U
N7 N 0.6571(7) 0.6782(6) 0.2416(6) 0.0331(14) Uani 1 1 d U
N9 N 0.3997(7) 0.1950(6) 0.0786(6) 0.0331(14) Uani 1 1 d .
N10 N 0.1584(7) 0.6348(7) -0.0325(7) 0.041(3) Uani 1 1 d .
N12 N 0.3323(8) 0.7091(10) 0.5373(7) 0.086(4) Uani 1 1 d DU
N13 N 0.8031(6) 0.4489(6) 0.2320(6) 0.0331(14) Uani 1 1 d DU
O21 O 0.0910(6) 0.6188(5) 0.0070(5) 0.0373(18) Uani 1 1 d U
O23 O 0.3765(8) 0.7771(7) 0.9533(6) 0.069(3) Uani 1 1 d D
H30A H 0.3485 0.7574 0.9169 0.104 Uiso 1 1 d RD
H30B H 0.4391 0.7371 0.9642 0.104 Uiso 1 1 d RD
O24 O 0.2313(7) 0.6323(6) -0.0020(6) 0.053(2) Uani 1 1 d U
O25 O 0.4080(7) 0.7444(7) 0.3225(7) 0.069(3) Uani 1 1 d U
H25A H 0.4631 0.7181 0.3084 0.104 Uiso 1 1 calc R
O27 O 0.1508(7) 0.6575(7) -0.0998(5) 0.059(3) Uani 1 1 d U
O28 O 0.7355(9) 0.2343(8) 0.1573(8) 0.085(3) Uani 1 1 d DU
H20A H 0.6865 0.2253 0.1938 0.102 Uiso 1 1 d RD
H20B H 0.7402 0.2909 0.1571 0.102 Uiso 1 1 d RD
O29 O 0.4503(13) 0.2007(12) 0.1273(11) 0.141(2) Uani 1 1 d U
O30 O 0.4069(10) 0.2311(10) 0.0191(9) 0.103(4) Uani 1 1 d U
O33 O 0.3452(9) 0.1542(8) 0.0951(8) 0.095(3) Uani 1 1 d U
O34 O 0.5791(14) 0.6546(13) 0.2714(11) 0.141(2) Uani 1 1 d U
O35 O 0.6938(13) 0.6376(12) 0.1953(11) 0.141(2) Uani 1 1 d U
O39 O 0.6918(13) 0.7100(12) 0.2863(11) 0.141(2) Uani 1 1 d U
O41 O -0.1888(8) 0.7548(7) 0.4321(7) 0.072(2) Uani 1 1 d U
O44 O 0.461(3) 0.238(2) 0.268(2) 0.126(4) Uani 0.50 1 d PU
O46 O 0.8365(10) 0.4921(8) 0.2714(9) 0.135(4) Uani 1 1 d DU
O50 O 0.318(2) 0.073(2) 0.243(2) 0.124(5) Uani 0.50 1 d PU
O53 O 0.9648(16) 0.5361(14) 0.479(2) 0.262(15) Uani 1 1 d .
O54 O 0.379(5) 0.156(4) 0.387(4) 0.127(5) Uani 0.25 1 d PU
O61 O 0.3297(9) 0.7345(9) 0.4703(6) 0.099(4) Uani 1 1 d DU
O63 O 0.2679(7) 0.9334(6) 0.2805(7) 0.0603(6) Uani 1 1 d U
O64 O 0.2576(7) 0.7042(8) 0.5752(7) 0.090 Uani 1 1 d DU
O65 O 0.3995(9) 0.7196(12) 0.5710(9) 0.156(6) Uani 1 1 d DU
O69 O 0.622(3) 0.282(2) 0.289(2) 0.119(5) Uani 0.50 1 d PU
O70 O 0.625(3) 0.243(2) 0.284(2) 0.119(6) Uani 0.50 1 d PU
O72 O 0.490(5) 0.196(5) 0.294(4) 0.126(4) Uani 0.25 1 d PU

loop_
_atom_site_aniso_label
_atom_site_aniso_U_11
_atom_site_aniso_U_22
_atom_site_aniso_U_33
_atom_site_aniso_U_23
_atom_site_aniso_U_13
_atom_site_aniso_U_12
Bi1 0.0249(2) 0.0306(2) 0.0245(2) -0.00228(18) -0.01018(19) -0.00699(18)
Bi2 0.0502(3) 0.0457(3) 0.0222(2) -0.0109(2) -0.0063(2) -0.0220(2)
Bi3 0.0269(2) 0.0268(2) 0.0300(2) -0.00507(18) -0.00773(19) -0.01147(17)
Bi4 0.01465(18) 0.0303(2) 0.0241(2) 0.00050(18) -0.00303(17) -0.00840(16)
Bi5 0.0401(2) 0.0344(2) 0.0217(2) -0.00252(19) -0.0041(2) -0.0180(2)
Bi6 0.0303(2) 0.0415(2) 0.0285(3) -0.0179(2) 0.0072(2) -0.0153(2)
Bi7 0.01320(18) 0.02034(19) 0.0245(2) -0.00522(17) -0.00373(17) -0.00365(15)
Bi8 0.01889(19) 0.01913(19) 0.0203(2) -0.00499(16) -0.00305(17) -0.00367(16)
Bi9 0.0226(2) 0.0309(2) 0.0247(2) -0.00696(18) 0.00091(18) -0.01489(17)
O1 0.059(5) 0.070(5) 0.064(5) 0.013(4) 0.000(4) 0.018(4)
O2 0.046(3) 0.049(3) 0.043(3) -0.003(3) -0.008(3) -0.008(3)
O3 0.040(3) 0.034(3) 0.045(3) -0.013(3) 0.001(3) -0.012(3)
O4 0.060(4) 0.040(4) 0.070(4) -0.013(4) 0.001(4) -0.009(3)
O5 0.064(5) 0.047(4) 0.060(5) -0.005(4) -0.026(4) 0.005(4)
O6 0.037(3) 0.027(3) 0.040(3) -0.005(3) -0.014(3) -0.014(3)
O7 0.031(3) 0.037(3) 0.043(3) -0.011(3) 0.004(3) -0.017(3)
O8 0.043(4) 0.044(4) 0.056(4) -0.024(3) 0.003(4) -0.003(3)
O9 0.029(3) 0.029(3) 0.055(4) -0.015(3) 0.002(3) -0.007(3)
O10 0.018(3) 0.029(3) 0.038(3) -0.007(3) 0.000(3) -0.007(2)
O11 0.022(3) 0.024(3) 0.038(3) -0.007(3) -0.001(3) -0.008(2)
O12 0.020(3) 0.022(3) 0.041(4) -0.002(3) -0.002(3) -0.009(3)
O13 0.038(3) 0.038(3) 0.045(3) -0.010(2) -0.006(3) -0.016(2)
O14 0.039(3) 0.043(3) 0.042(3) -0.014(3) -0.002(3) -0.017(2)
O15 0.032(2) 0.033(2) 0.039(2) -0.010(2) -0.005(2) -0.011(2)
O16 0.032(3) 0.036(3) 0.041(3) -0.011(2) -0.001(3) -0.017(2)
O17 0.030(2) 0.030(2) 0.040(2) -0.012(2) -0.002(2) -0.0131(19)
O18 0.021(2) 0.030(2) 0.032(3) -0.008(2) -0.002(2) -0.009(2)
O19 0.024(2) 0.028(2) 0.034(3) -0.013(2) -0.002(2) -0.016(2)
O20 0.024(2) 0.033(3) 0.040(3) -0.009(2) -0.003(2) -0.012(2)
C1 0.065(4) 0.075(4) 0.072(4) 0.011(4) 0.004(4) 0.008(4)
C2 0.069(3) 0.066(3) 0.068(3) 0.008(3) -0.004(3) -0.001(3)
C3 0.075(3) 0.072(3) 0.072(3) 0.009(3) -0.004(3) 0.004(3)
C4 0.075(3) 0.073(3) 0.072(3) 0.009(3) 0.000(3) 0.004(3)
C5 0.074(3) 0.069(3) 0.070(3) 0.005(3) -0.003(3) -0.001(3)
C6 0.068(3) 0.064(3) 0.067(3) 0.003(3) -0.004(3) -0.004(3)
C7 0.064(3) 0.059(3) 0.065(3) 0.003(3) -0.004(3) -0.009(3)
C8 0.053(2) 0.050(2) 0.060(2) -0.0042(19) -0.004(2) -0.0161(19)
C9 0.0487(8) 0.0475(9) 0.0618(10) -0.0077(10) -0.0027(10) -0.0227(9)
C10 0.0487(8) 0.0475(9) 0.0618(10) -0.0077(10) -0.0027(10) -0.0227(9)
C11 0.056(3) 0.057(3) 0.063(3) -0.018(3) 0.002(3) -0.014(3)
C12 0.055(3) 0.055(3) 0.063(3) -0.020(3) -0.001(3) -0.016(3)
C13 0.054(3) 0.058(3) 0.066(3) -0.022(3) 0.000(3) -0.014(3)
C14 0.058(3) 0.057(3) 0.068(3) -0.025(3) 0.000(3) -0.014(3)
C15 0.056(3) 0.055(3) 0.068(3) -0.021(3) 0.000(3) -0.014(3)
C16 0.052(3) 0.048(3) 0.062(3) -0.020(3) -0.003(3) -0.015(3)
C17 0.050(3) 0.051(3) 0.063(3) -0.020(3) 0.000(3) -0.017(3)
C18 0.059(4) 0.052(4) 0.063(4) -0.013(4) -0.004(4) -0.008(4)
C19 0.063(4) 0.062(4) 0.069(4) -0.004(4) -0.016(4) -0.003(4)
C20 0.042(3) 0.036(3) 0.053(3) -0.012(3) -0.010(3) -0.006(3)
C21 0.043(3) 0.038(3) 0.056(3) -0.011(3) -0.008(3) -0.007(3)
C22 0.044(3) 0.038(3) 0.056(3) -0.011(3) -0.004(3) -0.006(3)
C23 0.040(3) 0.034(3) 0.053(3) -0.014(3) -0.009(3) -0.010(3)
C24 0.039(3) 0.032(3) 0.051(3) -0.015(3) -0.007(3) -0.008(3)
C25 0.038(3) 0.031(3) 0.050(3) -0.012(3) -0.008(3) -0.010(3)
C26 0.040(3) 0.036(3) 0.052(3) -0.013(3) -0.008(3) -0.010(3)
C27 0.037(3) 0.036(3) 0.050(3) -0.015(3) -0.007(3) -0.010(3)
C28 0.036(3) 0.034(3) 0.051(3) -0.013(3) -0.005(3) -0.011(3)
C29 0.031(3) 0.035(3) 0.053(3) -0.008(3) -0.001(3) -0.012(3)
C30 0.031(3) 0.035(3) 0.054(3) -0.010(3) 0.001(3) -0.014(3)
C31 0.031(3) 0.033(3) 0.056(3) -0.008(3) 0.000(3) -0.012(3)
C32 0.034(3) 0.042(3) 0.059(3) -0.010(3) -0.001(3) -0.012(3)
C33 0.036(3) 0.038(3) 0.059(3) -0.013(3) 0.002(3) -0.012(3)
C34 0.035(3) 0.038(3) 0.056(3) -0.013(3) 0.001(3) -0.015(3)
C35 0.033(3) 0.035(3) 0.054(3) -0.010(3) 0.001(3) -0.012(3)
C36 0.053(4) 0.052(4) 0.067(4) -0.024(4) 0.001(4) -0.008(4)
C37 0.045(4) 0.042(4) 0.057(4) -0.014(4) -0.005(4) -0.003(4)
C38 0.034(3) 0.040(3) 0.050(3) -0.007(3) -0.003(3) -0.004(3)
C39 0.035(3) 0.041(3) 0.051(3) -0.006(3) -0.001(3) -0.001(3)
C40 0.036(3) 0.044(3) 0.053(3) -0.003(3) 0.002(3) -0.001(3)
C41 0.034(3) 0.042(3) 0.054(3) -0.003(3) 0.002(3) -0.003(3)
C42 0.036(3) 0.040(3) 0.052(3) -0.007(3) -0.003(3) -0.006(3)
C43 0.033(3) 0.037(3) 0.050(3) -0.006(3) 0.000(3) -0.009(3)
C44 0.034(3) 0.042(3) 0.052(3) -0.005(3) -0.002(3) -0.011(3)
C45 0.037(3) 0.041(3) 0.054(3) -0.007(3) -0.005(3) -0.017(3)
C46 0.0487(8) 0.0475(9) 0.0618(10) -0.0077(10) -0.0027(10) -0.0227(9)
C47 0.053(2) 0.050(2) 0.060(2) -0.0042(19) -0.004(2) -0.0161(19)
C48 0.038(3) 0.036(3) 0.052(3) -0.011(3) -0.005(3) -0.022(3)
C49 0.041(3) 0.035(3) 0.051(3) -0.012(3) -0.003(3) -0.020(3)
C50 0.041(3) 0.033(3) 0.051(3) -0.010(3) -0.004(3) -0.019(3)
C51 0.041(3) 0.036(3) 0.052(3) -0.011(3) -0.007(3) -0.018(3)
C52 0.039(3) 0.036(3) 0.051(3) -0.012(3) -0.007(3) -0.019(2)
C53 0.039(3) 0.037(3) 0.051(3) -0.012(3) -0.007(3) -0.021(2)
C54 0.032(4) 0.032(4) 0.053(4) -0.009(4) -0.001(4) -0.012(3)
C55 0.065(6) 0.066(6) 0.083(6) -0.010(6) 0.017(6) -0.020(5)
O73 0.134(3) 0.157(3) 0.126(3) -0.013(3) -0.004(3) -0.042(3)
O74 0.134(3) 0.157(3) 0.126(3) -0.013(3) -0.004(3) -0.042(3)
C60 0.0508(10) 0.0641(10) 0.0835(12) -0.0153(9) -0.0160(10) -0.0370(9)
N1 0.081(5) 0.077(5) 0.056(5) -0.006(4) 0.013(4) -0.027(4)
N2 0.081(5) 0.077(5) 0.056(5) -0.006(4) 0.013(4) -0.027(4)
N3 0.028(4) 0.022(4) 0.032(5) -0.012(4) -0.006(4) -0.006(4)
N4 0.023(4) 0.027(4) 0.031(5) -0.002(4) -0.005(4) -0.003(4)
N5 0.021(4) 0.039(4) 0.038(5) 0.005(4) -0.014(4) -0.020(4)
N6 0.0482(9) 0.0442(8) 0.0610(13) -0.0084(12) -0.0035(12) -0.0261(8)
N7 0.021(3) 0.039(3) 0.041(3) -0.011(3) -0.013(3) -0.007(2)
N9 0.021(3) 0.039(3) 0.041(3) -0.011(3) -0.013(3) -0.007(2)
N10 0.031(6) 0.044(6) 0.047(7) -0.022(5) -0.007(5) -0.001(5)
N12 0.075(7) 0.095(7) 0.075(7) -0.011(7) -0.006(7) -0.009(7)
N13 0.021(3) 0.039(3) 0.041(3) -0.011(3) -0.013(3) -0.007(2)
O21 0.038(3) 0.039(3) 0.038(4) -0.012(3) -0.002(3) -0.012(3)
O23 0.059(6) 0.096(8) 0.062(8) -0.025(6) 0.017(6) -0.038(6)
O24 0.036(4) 0.069(5) 0.051(5) -0.018(4) 0.001(4) -0.009(4)
O25 0.053(4) 0.082(5) 0.080(5) -0.013(5) -0.018(4) -0.027(4)
O27 0.062(6) 0.085(6) 0.026(5) -0.008(5) -0.010(5) -0.017(5)
O28 0.099(7) 0.082(6) 0.092(7) -0.021(6) 0.005(6) -0.050(5)
O29 0.134(3) 0.157(3) 0.126(3) -0.013(3) -0.004(3) -0.042(3)
O30 0.106(8) 0.131(8) 0.094(8) -0.035(7) 0.012(7) -0.065(7)
O33 0.093(6) 0.113(6) 0.114(8) -0.015(6) -0.016(6) -0.077(5)
O34 0.134(3) 0.157(3) 0.126(3) -0.013(3) -0.004(3) -0.042(3)
O35 0.134(3) 0.157(3) 0.126(3) -0.013(3) -0.004(3) -0.042(3)
O39 0.134(3) 0.157(3) 0.126(3) -0.013(3) -0.004(3) -0.042(3)
O41 0.059(4) 0.076(4) 0.069(4) -0.004(4) 0.008(4) -0.013(4)
O44 0.128(6) 0.133(6) 0.115(6) -0.018(6) 0.000(6) -0.040(6)
O46 0.128(6) 0.142(6) 0.122(6) 0.000(5) 0.011(5) -0.036(5)
O50 0.130(7) 0.127(7) 0.120(8) -0.008(7) -0.008(7) -0.052(7)
O53 0.144(18) 0.19(2) 0.48(4) -0.16(3) 0.15(2) -0.080(15)
O54 0.130(7) 0.129(7) 0.122(7) -0.014(6) -0.005(6) -0.043(6)
O61 0.078(6) 0.115(6) 0.080(6) -0.020(6) 0.001(6) 0.007(6)
O63 0.0506(9) 0.0647(12) 0.0840(13) -0.0154(11) -0.0164(11) -0.0371(8)
O64 0.066 0.104 0.081 -0.019 -0.005 0.003
O65 0.101(9) 0.170(10) 0.148(10) -0.028(9) -0.031(9) 0.034(9)
O69 0.122(7) 0.124(7) 0.115(7) -0.016(7) 0.003(7) -0.046(7)
O70 0.127(9) 0.121(9) 0.106(9) -0.022(9) 0.002(9) -0.036(9)
O72 0.128(6) 0.133(6) 0.115(6) -0.018(6) 0.000(6) -0.040(6)

loop_
_atom_type_symbol
_atom_type_description
_atom_type_scat_dispersion_real
_atom_type_scat_dispersion_imag
_atom_type_scat_source
C C 0.0033 0.0016 'International Tables Vol C Tables 4.2.6.8 and 6.1.1.4'
H H 0.0000 0.0000 'International Tables Vol C Tables 4.2.6.8 and 6.1.1.4'
N N 0.0061 0.0033 'International Tables Vol C Tables 4.2.6.8 and 6.1.1.4'
O O 0.0106 0.0060 'International Tables Vol C Tables 4.2.6.8 and 6.1.1.4'
Bi Bi -4.1077 10.2566 'International Tables Vol C Tables 4.2.6.8 and 6.1.1.4'

loop_
_geom_angle_atom_site_label_1
_geom_angle_atom_site_label_2
_geom_angle_atom_site_label_3
_geom_angle
O13 Bi1 O20 72.3(3)
O13 Bi1 O15 90.9(3)
O20 Bi1 O15 93.0(3)
O13 Bi1 O2 68.2(3)
O20 Bi1 O2 139.0(3)
O15 Bi1 O2 77.3(3)
O13 Bi1 O10 136.7(3)
O20 Bi1 O10 68.7(3)
O15 Bi1 O10 73.3(3)
O2 Bi1 O10 140.7(3)
O13 Bi1 O25 77.5(3)
O20 Bi1 O25 87.6(3)
O15 Bi1 O25 167.7(3)
O2 Bi1 O25 94.2(3)
O10 Bi1 O25 118.2(3)
O13 Bi1 O1 120.2(4)
O20 Bi1 O1 161.5(3)
O15 Bi1 O1 100.0(4)
O2 Bi1 O1 57.8(3)
O10 Bi1 O1 102.5(3)
O25 Bi1 O1 82.5(4)
O13 Bi1 Bi3 35.2(2)
O20 Bi1 Bi3 37.9(2)
O15 Bi1 Bi3 86.4(2)
O2 Bi1 Bi3 101.2(2)
O10 Bi1 Bi3 102.35(15)
O25 Bi1 Bi3 86.5(2)
O1 Bi1 Bi3 155.2(3)
O14 Bi2 O13 82.0(3)
O14 Bi2 N1 75.9(4)
O13 Bi2 N1 141.5(4)
O14 Bi2 O2 75.9(3)
O13 Bi2 O2 69.9(3)
N1 Bi2 O2 74.4(4)
O14 Bi2 O3 75.3(3)
O13 Bi2 O3 68.2(3)
N1 Bi2 O3 132.8(4)
O2 Bi2 O3 131.6(3)
O14 Bi2 N2 78.1(4)
O13 Bi2 N2 138.2(4)
N1 Bi2 N2 66.7(4)
O2 Bi2 N2 137.3(4)
O3 Bi2 N2 71.3(4)
O13 Bi3 O20 72.1(3)
O13 Bi3 O17 91.7(3)
O20 Bi3 O17 93.6(3)
O13 Bi3 O3 68.9(3)
O20 Bi3 O3 139.6(3)
O17 Bi3 O3 77.6(3)
O13 Bi3 O63 83.6(3)
O20 Bi3 O63 83.4(3)
O17 Bi3 O63 175.1(3)
O3 Bi3 O63 102.2(3)
O13 Bi3 Bi1 35.5(2)
O20 Bi3 Bi1 37.5(2)
O17 Bi3 Bi1 87.26(19)
O3 Bi3 Bi1 102.22(18)
O63 Bi3 Bi1 88.0(2)
O20 Bi4 O18 81.9(3)
O20 Bi4 O10 76.1(3)
O18 Bi4 O10 72.2(3)
O20 Bi4 N5 77.5(3)
O18 Bi4 N5 142.4(3)
O10 Bi4 N5 72.6(3)
O20 Bi4 N6 83.5(4)
O18 Bi4 N6 137.8(3)
O10 Bi4 N6 140.7(3)
N5 Bi4 N6 70.4(3)
O20 Bi4 O11 73.4(3)
O18 Bi4 O11 66.6(2)
O10 Bi4 O11 131.3(3)
N5 Bi4 O11 133.8(3)
N6 Bi4 O11 71.3(3)
O16 Bi5 O15 93.3(3)
O16 Bi5 O14 71.9(3)
O15 Bi5 O14 92.8(3)
O16 Bi5 O6 69.9(3)
O15 Bi5 O6 77.4(3)
O14 Bi5 O6 139.8(3)
O16 Bi5 Bi6 34.8(2)
O15 Bi5 Bi6 87.1(2)
O14 Bi5 Bi6 38.1(2)
O6 Bi5 Bi6 101.88(16)
O16 Bi6 O14 72.9(3)
O16 Bi6 O17 92.7(3)
O14 Bi6 O17 92.5(3)
O16 Bi6 O7 70.4(3)
O14 Bi6 O7 140.8(3)
O17 Bi6 O7 76.0(3)
O16 Bi6 O41 82.5(4)
O14 Bi6 O41 88.2(3)
O17 Bi6 O41 174.7(4)
O7 Bi6 O41 100.2(3)
O16 Bi6 Bi5 35.5(2)
O14 Bi6 Bi5 38.5(2)
O17 Bi6 Bi5 86.41(19)
O7 Bi6 Bi5 102.67(17)
O41 Bi6 Bi5 90.9(2)
O18 Bi7 O17 93.6(3)
O18 Bi7 O19 72.4(3)
O17 Bi7 O19 94.7(3)
O18 Bi7 O11 68.4(3)
O17 Bi7 O11 78.4(3)
O19 Bi7 O11 139.6(2)
O18 Bi7 O7 138.1(3)
O17 Bi7 O7 73.6(3)
O19 Bi7 O7 69.2(3)
O11 Bi7 O7 141.7(2)
O18 Bi7 Bi8 35.6(2)
O17 Bi7 Bi8 89.2(2)
O19 Bi7 Bi8 37.68(19)
O11 Bi7 Bi8 101.99(15)
O7 Bi7 Bi8 103.20(17)
O18 Bi8 O19 72.6(3)
O18 Bi8 O15 90.1(3)
O19 Bi8 O15 91.5(3)
O18 Bi8 O10 70.1(3)
O19 Bi8 O10 139.8(2)
O15 Bi8 O10 74.4(3)
O18 Bi8 O21 82.0(3)
O19 Bi8 O21 79.0(3)
O15 Bi8 O21 169.1(3)
O10 Bi8 O21 109.5(3)
O18 Bi8 O6 134.9(3)
O19 Bi8 O6 66.4(3)
O15 Bi8 O6 73.4(3)
O10 Bi8 O6 138.5(2)
O21 Bi8 O6 107.0(3)
O18 Bi8 Bi7 35.3(2)
O19 Bi8 Bi7 38.14(19)
O15 Bi8 Bi7 85.0(2)
O10 Bi8 Bi7 102.27(16)
O21 Bi8 Bi7 84.27(17)
O6 Bi8 Bi7 100.37(16)
O19 Bi9 O16 80.9(3)
O19 Bi9 N3 83.7(3)
O16 Bi9 N3 142.5(3)
O19 Bi9 N4 76.2(3)
O16 Bi9 N4 137.9(3)
N3 Bi9 N4 69.1(3)
O19 Bi9 O7 75.0(3)
O16 Bi9 O7 69.0(3)
N3 Bi9 O7 138.2(3)
N4 Bi9 O7 71.1(3)
O19 Bi9 O6 71.4(3)
O16 Bi9 O6 69.1(3)
N3 Bi9 O6 73.6(3)
N4 Bi9 O6 132.5(3)
O7 Bi9 O6 129.3(3)
C1 O1 C2 123.0(10)
C1 O1 Bi1 115.9(9)
C2 O1 Bi1 120.4(6)
C7 O2 Bi2 123.6(7)
C7 O2 Bi1 126.9(6)
Bi2 O2 Bi1 99.3(3)
C17 O3 Bi2 131.1(9)
C17 O3 Bi3 127.2(9)
Bi2 O3 Bi3 98.5(3)
C16 O4 C18 117.8(11)
C20 O5 C19 119.9(12)
C25 O6 Bi9 131.4(7)
C25 O6 Bi5 125.9(7)
Bi9 O6 Bi5 98.4(3)
C25 O6 Bi8 104.0(7)
Bi9 O6 Bi8 93.8(2)
Bi5 O6 Bi8 90.1(2)
C35 O7 Bi9 127.2(8)
C35 O7 Bi6 126.8(8)
Bi9 O7 Bi6 97.9(3)
C35 O7 Bi7 112.0(8)
Bi9 O7 Bi7 92.2(3)
Bi6 O7 Bi7 90.1(3)
C34 O8 C36 118.0(10)
C38 O9 C37 118.6(10)
C43 O10 Bi4 124.5(8)
C43 O10 Bi8 123.9(8)
Bi4 O10 Bi8 98.1(2)
C43 O10 Bi1 117.2(8)
Bi4 O10 Bi1 93.6(3)
Bi8 O10 Bi1 91.4(2)
C53 O11 Bi4 133.5(8)
C53 O11 Bi7 126.6(7)
Bi4 O11 Bi7 97.8(2)
C52 O12 C54 117.5(9)
Bi3 O13 Bi1 109.3(4)
Bi3 O13 Bi2 124.4(4)
Bi1 O13 Bi2 122.6(4)
Bi2 O14 Bi6 126.9(4)
Bi2 O14 Bi5 124.5(4)
Bi6 O14 Bi5 103.4(4)
Bi5 O15 Bi1 119.8(4)
Bi5 O15 Bi8 118.5(4)
Bi1 O15 Bi8 120.3(4)
Bi6 O16 Bi5 109.7(4)
Bi6 O16 Bi9 122.7(4)
Bi5 O16 Bi9 122.6(4)
Bi7 O17 Bi3 120.5(4)
Bi7 O17 Bi6 119.2(4)
Bi3 O17 Bi6 119.8(4)
Bi7 O18 Bi8 109.1(3)
Bi7 O18 Bi4 127.0(4)
Bi8 O18 Bi4 119.5(3)
Bi9 O19 Bi8 128.0(4)
Bi9 O19 Bi7 123.3(3)
Bi8 O19 Bi7 104.2(3)
Bi4 O20 Bi1 121.3(4)
Bi4 O20 Bi3 128.4(4)
Bi1 O20 Bi3 104.6(4)
O1 C1 H1A 109.5
O1 C1 H1B 109.5
H1A C1 H1B 109.5
O1 C1 H1C 109.5
H1A C1 H1C 109.5
H1B C1 H1C 109.5
O1 C2 C3 123.0(5)
O1 C2 C7 116.5(5)
C3 C2 C7 120.0
C4 C3 C2 120.0
C4 C3 H3A 120.0
C2 C3 H3A 120.0
C5 C4 C3 120.0
C5 C4 H4A 120.0
C3 C4 H4A 120.0
C4 C5 C6 120.0
C4 C5 H5A 120.0
C6 C5 H5A 120.0
C5 C6 C7 120.0
C5 C6 C8 114.6(7)
C7 C6 C8 124.8(6)
O2 C7 C6 123.0(5)
O2 C7 C2 117.0(5)
C6 C7 C2 120.0
N1 C8 C6 122.1(11)
N1 C8 H8A 119.0
C6 C8 H8A 119.0
C10 C9 N1 102.9(11)
C10 C9 H9A 111.2
N1 C9 H9A 111.2
C10 C9 H9B 111.2
N1 C9 H9B 111.2
H9A C9 H9B 109.1
C9 C10 N2 108.9(12)
C9 C10 H10A 109.9
N2 C10 H10A 109.9
C9 C10 H10B 109.9
N2 C10 H10B 109.9
H10A C10 H10B 108.3
N2 C11 C12 129.5(16)
N2 C11 H11A 115.3
C12 C11 H11A 115.3
C13 C12 C11 118.3(16)
C13 C12 C17 118.9(15)
C11 C12 C17 122.9(14)
C14 C13 C12 122.7(17)
C14 C13 H13A 118.6
C12 C13 H13A 118.6
C13 C14 C15 124.3(16)
C13 C14 H14A 117.9
C15 C14 H14A 117.9
C14 C15 C16 116.7(16)
C14 C15 H15A 121.6
C16 C15 H15A 121.6
O4 C16 C15 122.7(14)
O4 C16 C17 115.4(12)
C15 C16 C17 120.7(15)
O3 C17 C12 126.2(14)
O3 C17 C16 118.2(14)
C12 C17 C16 115.6(13)
O4 C18 H18A 109.5
O4 C18 H18B 109.5
H18A C18 H18B 109.5
O4 C18 H18C 109.5
H18A C18 H18C 109.5
H18B C18 H18C 109.5
O5 C19 H19A 109.5
O5 C19 H19B 109.5
H19A C19 H19B 109.5
O5 C19 H19C 109.5
H19A C19 H19C 109.5
H19B C19 H19C 109.5
O5 C20 C25 115.9(11)
O5 C20 C21 121.8(13)
C25 C20 C21 122.2(14)
C22 C21 C20 118.2(13)
C22 C21 H21A 120.9
C20 C21 H21A 120.9
C23 C22 C21 120.6(13)
C23 C22 H22A 119.7
C21 C22 H22A 119.7
C22 C23 C24 122.0(14)
C22 C23 H23A 119.0
C24 C23 H23A 119.0
C23 C24 C26 115.1(13)
C23 C24 C25 119.1(12)
C26 C24 C25 125.8(11)
O6 C25 C20 119.7(12)
O6 C25 C24 122.6(11)
C20 C25 C24 117.6(11)
N3 C26 C24 129.9(13)
N3 C26 H26A 115.0
C24 C26 H26A 115.0
N3 C27 C28 108.3(11)
N3 C27 H27A 110.0
C28 C27 H27A 110.0
N3 C27 H27B 110.0
C28 C27 H27B 110.0
H27A C27 H27B 108.4
N4 C28 C27 110.1(11)
N4 C28 H28A 109.6
C27 C28 H28A 109.6
N4 C28 H28B 109.6
C27 C28 H28B 109.6
H28A C28 H28B 108.1
N4 C29 C30 128.1(14)
N4 C29 H29A 116.0
C30 C29 H29A 116.0
C35 C30 C31 119.0(12)
C35 C30 C29 126.4(12)
C31 C30 C29 114.6(13)
C32 C31 C30 121.5(14)
C32 C31 H31A 119.3
C30 C31 H31A 119.3
C31 C32 C33 119.2(13)
C31 C32 H32A 120.4
C33 C32 H32A 120.4
C32 C33 C34 122.0(13)
C32 C33 H33A 119.0
C34 C33 H33A 119.0
O8 C34 C35 115.9(11)
O8 C34 C33 125.2(12)
C35 C34 C33 119.0(14)
O7 C35 C34 119.3(13)
O7 C35 C30 121.3(12)
C34 C35 C30 119.4(12)
O8 C36 H36A 109.5
O8 C36 H36B 109.5
H36A C36 H36B 109.5
O8 C36 H36C 109.5
H36A C36 H36C 109.5
H36B C36 H36C 109.5
O9 C37 H37A 109.5
O9 C37 H37B 109.5
H37A C37 H37B 109.5
O9 C37 H37C 109.5
H37A C37 H37C 109.5
H37B C37 H37C 109.5
O9 C38 C43 116.7(11)
O9 C38 C39 123.0(13)
C43 C38 C39 120.2(13)
C40 C39 C38 118.0(14)
C40 C39 H39A 121.0
C38 C39 H39A 121.0
C41 C40 C39 123.4(13)
C41 C40 H40A 118.3
C39 C40 H40A 118.3
C40 C41 C42 119.1(14)
C40 C41 H41A 120.5
C42 C41 H41A 120.5
C41 C42 C43 120.1(13)
C41 C42 C44 114.2(13)
C43 C42 C44 125.5(12)
O10 C43 C38 119.8(12)
O10 C43 C42 120.8(12)
C38 C43 C42 118.9(12)
N5 C44 C42 126.0(13)
N5 C44 H44A 117.0
C42 C44 H44A 117.0
N5 C45 C46 111.0(12)
N5 C45 H45A 109.4
C46 C45 H45A 109.4
N5 C45 H45B 109.4
C46 C45 H45B 109.4
H45A C45 H45B 108.0
N6 C46 C45 106.3(12)
N6 C46 H46A 110.5
C45 C46 H46A 110.5
N6 C46 H46B 110.5
C45 C46 H46B 110.5
H46A C46 H46B 108.7
N6 C47 C48 129.8(15)
N6 C47 H47A 115.1
C48 C47 H47A 115.1
C49 C48 C47 117.7(12)
C49 C48 C53 117.3(11)
C47 C48 C53 125.0(12)
C50 C49 C48 125.2(12)
C50 C49 H49A 117.4
C48 C49 H49A 117.4
C49 C50 C51 118.9(12)
C49 C50 H50A 120.6
C51 C50 H50A 120.6
C50 C51 C52 119.6(12)
C50 C51 H51A 120.2
C52 C51 H51A 120.2
O12 C52 C51 123.5(11)
O12 C52 C53 114.1(10)
C51 C52 C53 122.4(12)
O11 C53 C52 119.9(11)
O11 C53 C48 123.3(11)
C52 C53 C48 116.6(11)
O12 C54 H54A 109.5
O12 C54 H54B 109.5
H54A C54 H54B 109.5
O12 C54 H54C 109.5
H54A C54 H54C 109.5
H54B C54 H54C 109.5
O41 C55 H55A 109.5
O41 C55 H55B 109.5
H55A C55 H55B 109.5
O41 C55 H55C 109.5
H55A C55 H55C 109.5
H55B C55 H55C 109.5
O63 C60 H60A 109.5
O63 C60 H60B 109.5
H60A C60 H60B 109.5
O63 C60 H60C 109.5
H60A C60 H60C 109.5
H60B C60 H60C 109.5
C8 N1 C9 111.8(11)
C8 N1 Bi2 129.9(9)
C9 N1 Bi2 117.8(9)
C11 N2 C10 117.3(13)
C11 N2 Bi2 131.0(11)
C10 N2 Bi2 110.8(9)
C26 N3 C27 116.1(11)
C26 N3 Bi9 130.3(9)
C27 N3 Bi9 113.1(7)
C29 N4 C28 117.2(11)
C29 N4 Bi9 129.0(9)
C28 N4 Bi9 113.3(7)
C44 N5 C45 117.7(11)
C44 N5 Bi4 128.8(9)
C45 N5 Bi4 113.2(7)
C47 N6 C46 117.4(13)
C47 N6 Bi4 132.9(11)
C46 N6 Bi4 109.7(8)
O35 N7 O39 130.6(16)
O35 N7 O34 109.3(16)
O39 N7 O34 113.1(15)
O30 N9 O33 123.2(14)
O30 N9 O29 117.8(15)
O33 N9 O29 119.0(15)
O27 N10 O24 120.6(12)
O27 N10 O21 120.6(11)
O24 N10 O21 118.7(11)
O61 N12 O64 120.9(12)
O61 N12 O65 116.1(14)
O64 N12 O65 117.7(12)
O46 N13 O73 109.1(11)
O46 N13 O74 105.9(10)
O73 N13 O74 98.9(10)
N10 O21 Bi8 102.0(7)
H30A O23 H30B 109.5
Bi1 O25 H25A 109.5
H20A O28 H20B 109.5
C55 O41 Bi6 128.4(11)
C60 O63 Bi3 146.7(10)

loop_
_geom_bond_atom_site_label_1
_geom_bond_atom_site_label_2
_geom_bond_distance
_geom_bond_site_symmetry_2
Bi1 O13 2.124(8) .
Bi1 O20 2.170(8) .
Bi1 O15 2.189(8) .
Bi1 O2 2.601(10) .
Bi1 O10 2.705(8) .
Bi1 O25 2.724(11) .
Bi1 O1 2.758(10) .
Bi1 Bi3 3.4527(6) .
Bi2 O14 2.072(9) .
Bi2 O13 2.242(9) .
Bi2 N1 2.401(14) .
Bi2 O2 2.425(9) .
Bi2 O3 2.511(8) .
Bi2 N2 2.540(14) .
Bi3 O13 2.110(8) .
Bi3 O20 2.193(8) .
Bi3 O17 2.212(8) .
Bi3 O3 2.571(9) .
Bi3 O63 2.581(10) .
Bi4 O20 2.105(9) .
Bi4 O18 2.285(8) .
Bi4 O10 2.396(7) .
Bi4 N5 2.430(9) .
Bi4 N6 2.535(11) .
Bi4 O11 2.590(7) .
Bi5 O16 2.134(8) .
Bi5 O15 2.184(9) .
Bi5 O14 2.213(8) .
Bi5 O6 2.586(8) .
Bi5 Bi6 3.4599(7) .
Bi6 O16 2.098(8) .
Bi6 O14 2.196(9) .
Bi6 O17 2.229(9) .
Bi6 O7 2.573(9) .
Bi6 O41 2.610(12) .
Bi7 O18 2.100(7) .
Bi7 O17 2.139(9) .
Bi7 O19 2.187(7) .
Bi7 O11 2.621(8) .
Bi7 O7 2.750(8) .
Bi7 Bi8 3.4335(6) .
Bi8 O18 2.114(8) .
Bi8 O19 2.165(7) .
Bi8 O15 2.214(9) .
Bi8 O10 2.633(8) .
Bi8 O21 2.719(9) .
Bi8 O6 2.751(8) .
Bi9 O19 2.127(8) .
Bi9 O16 2.276(9) .
Bi9 N3 2.462(9) .
Bi9 N4 2.492(10) .
Bi9 O7 2.517(8) .
Bi9 O6 2.526(8) .
O1 C1 1.286(18) .
O1 C2 1.334(13) .
O2 C7 1.329(11) .
O3 C17 1.338(16) .
O4 C16 1.367(19) .
O4 C18 1.440(18) .
O5 C20 1.344(18) .
O5 C19 1.440(18) .
O6 C25 1.358(14) .
O7 C35 1.362(15) .
O8 C34 1.368(17) .
O8 C36 1.432(17) .
O9 C38 1.335(16) .
O9 C37 1.404(16) .
O10 C43 1.363(14) .
O11 C53 1.300(14) .
O12 C52 1.356(15) .
O12 C54 1.429(14) .
C1 H1A 0.9800 .
C1 H1B 0.9800 .
C1 H1C 0.9800 .
C2 C3 1.3900 .
C2 C7 1.3900 .
C3 C4 1.3900 .
C3 H3A 0.9500 .
C4 C5 1.3900 .
C4 H4A 0.9500 .
C5 C6 1.3900 .
C5 H5A 0.9500 .
C6 C7 1.3900 .
C6 C8 1.5349 .
C8 N1 1.285(18) .
C8 H8A 0.9500 .
C9 C10 1.464(14) .
C9 N1 1.496(14) .
C9 H9A 0.9900 .
C9 H9B 0.9900 .
C10 N2 1.491(14) .
C10 H10A 0.9900 .
C10 H10B 0.9900 .
C11 N2 1.313(19) .
C11 C12 1.42(2) .
C11 H11A 0.9500 .
C12 C13 1.37(2) .
C12 C17 1.42(2) .
C13 C14 1.25(2) .
C13 H13A 0.9500 .
C14 C15 1.36(2) .
C14 H14A 0.9500 .
C15 C16 1.40(2) .
C15 H15A 0.9500 .
C16 C17 1.43(2) .
C18 H18A 0.9800 .
C18 H18B 0.9800 .
C18 H18C 0.9800 .
C19 H19A 0.9800 .
C19 H19B 0.9800 .
C19 H19C 0.9800 .
C20 C25 1.366(18) .
C20 C21 1.395(18) .
C21 C22 1.40(2) .
C21 H21A 0.9500 .
C22 C23 1.355(19) .
C22 H22A 0.9500 .
C23 C24 1.356(17) .
C23 H23A 0.9500 .
C24 C26 1.410(19) .
C24 C25 1.452(19) .
C26 N3 1.339(15) .
C26 H26A 0.9500 .
C27 N3 1.453(16) .
C27 C28 1.521(17) .
C27 H27A 0.9900 .
C27 H27B 0.9900 .
C28 N4 1.462(16) .
C28 H28A 0.9900 .
C28 H28B 0.9900 .
C29 N4 1.275(14) .
C29 C30 1.441(19) .
C29 H29A 0.9500 .
C30 C35 1.40(2) .
C30 C31 1.404(17) .
C31 C32 1.349(19) .
C31 H31A 0.9500 .
C32 C33 1.36(2) .
C32 H32A 0.9500 .
C33 C34 1.397(18) .
C33 H33A 0.9500 .
C34 C35 1.382(19) .
C36 H36A 0.9800 .
C36 H36B 0.9800 .
C36 H36C 0.9800 .
C37 H37A 0.9800 .
C37 H37B 0.9800 .
C37 H37C 0.9800 .
C38 C43 1.407(19) .
C38 C39 1.408(18) .
C39 C40 1.38(2) .
C39 H39A 0.9500 .
C40 C41 1.36(2) .
C40 H40A 0.9500 .
C41 C42 1.393(18) .
C41 H41A 0.9500 .
C42 C43 1.411(19) .
C42 C44 1.45(2) .
C44 N5 1.278(15) .
C44 H44A 0.9500 .
C45 N5 1.449(16) .
C45 C46 1.55(2) .
C45 H45A 0.9900 .
C45 H45B 0.9900 .
C46 N6 1.478(18) .
C46 H46A 0.9900 .
C46 H46B 0.9900 .
C47 N6 1.273(18) .
C47 C48 1.430(19) .
C47 H47A 0.9500 .
C48 C49 1.407(17) .
C48 C53 1.459(18) .
C49 C50 1.355(17) .
C49 H49A 0.9500 .
C50 C51 1.393(18) .
C50 H50A 0.9500 .
C51 C52 1.408(17) .
C51 H51A 0.9500 .
C52 C53 1.428(17) .
C54 H54A 0.9800 .
C54 H54B 0.9800 .
C54 H54C 0.9800 .
C55 O41 1.37(2) .
C55 H55A 0.9800 .
C55 H55B 0.9800 .
C55 H55C 0.9800 .
O73 N13 1.355(12) .
O74 N13 1.444(12) .
C60 O63 1.257(17) .
C60 H60A 0.9800 .
C60 H60B 0.9800 .
C60 H60C 0.9800 .
N7 O35 1.17(2) .
N7 O39 1.28(2) .
N7 O34 1.39(2) .
N9 O30 1.184(18) .
N9 O33 1.216(15) .
N9 O29 1.27(2) .
N10 O27 1.249(15) .
N10 O24 1.262(14) .
N10 O21 1.263(14) .
N12 O61 1.247(13) .
N12 O64 1.280(13) .
N12 O65 1.305(14) .
N13 O46 1.339(14) .
O23 H30A 0.9799 .
O23 H30B 0.9800 .
O25 H25A 0.8400 .
O28 H20A 0.9801 .
O28 H20B 0.9800 .
O44 O72 0.81(7) .
O53 O53 1.50(6) 2_766
O69 O70 0.68(5) .

loop_
_geom_hbond_atom_site_label_D
_geom_hbond_atom_site_label_H
_geom_hbond_atom_site_label_A
_geom_hbond_distance_DH
_geom_hbond_distance_HA
_geom_hbond_distance_DA
_geom_hbond_angle_DHA
_geom_hbond_site_symmetry_A
O23 H30A O28 0.98 1.91 2.837(19) 156.9 2_666
O28 H20B O27 0.98 2.20 2.899(18) 127.2 2_665
